data_7021408
loop_
_publ_author_name
'Song, Xiao-Jiao'
'Zhang, Zai-Chao'
'Xu, Yong-Lu'
'Wang, Jun'
'Zhou, Hong-Bo'
'Song, You'

_publ_section_title
;
 Assembling 1D magnetic chain based on octacyanotungstate(v) and [Cu2L2Ln]
 sub-building units (Ln = Eu, Gd, Tb and Dy).
;
_journal_issue 26
_journal_name_full 'Dalton transactions (Cambridge, England : 2003)'
_journal_page_first 9505
_journal_page_last 9512
_journal_paper_doi 10.1039/c3dt50173f
_journal_volume 42
_journal_year 2013
_chemical_formula_sum 'C71 H80 Cu4 Eu2 N20 O31 W2'
_chemical_formula_weight 2635.33
_chemical_name_systematic
;
?
;
_space_group_IT_number 2
_symmetry_cell_setting triclinic
_symmetry_space_group_name_Hall '-P 1'
_symmetry_space_group_name_H-M 'P -1'
_atom_sites_solution_hydrogens geom
_atom_sites_solution_primary direct
_atom_sites_solution_secondary difmap
_audit_creation_method SHELXL-97
_cell_angle_alpha 95.7840(10)
_cell_angle_beta 98.2840(10)
_cell_angle_gamma 104.6560(10)
_cell_formula_units_Z 1
_cell_length_a 9.7978(10)
_cell_length_b 12.9032(14)
_cell_length_c 17.8446(19)
_cell_measurement_reflns_used 2569
_cell_measurement_temperature 173(2)
_cell_measurement_theta_max 24.21
_cell_measurement_theta_min 2.24
_cell_volume 2137.5(4)
_computing_cell_refinement 'SAINT (Bruker, 2005)'
_computing_data_collection 'APEX2 (Bruker, 2005)'
_computing_data_reduction SAINT
_computing_molecular_graphics SHELXTL
_computing_publication_material SHELXTL
_computing_structure_refinement 'SHELXL-97 (Sheldrick, 1997)'
_computing_structure_solution 'SHELXS-97 (Sheldrick, 1990)'
_diffrn_ambient_temperature 173(2)
_diffrn_measured_fraction_theta_full 0.987
_diffrn_measured_fraction_theta_max 0.987
_diffrn_measurement_device_type 'Bruker Apex2 CCD'
_diffrn_measurement_method '\w scans'
_diffrn_radiation_monochromator graphite
_diffrn_radiation_source 'fine-focus sealed tube'
_diffrn_radiation_type MoK\a
_diffrn_radiation_wavelength 0.71073
_diffrn_reflns_av_R_equivalents 0.0385
_diffrn_reflns_av_unetI/netI 0.0565
_diffrn_reflns_limit_h_max 11
_diffrn_reflns_limit_h_min -10
_diffrn_reflns_limit_k_max 15
_diffrn_reflns_limit_k_min -15
_diffrn_reflns_limit_l_max 21
_diffrn_reflns_limit_l_min -21
_diffrn_reflns_number 15155
_diffrn_reflns_theta_full 25.02
_diffrn_reflns_theta_max 25.02
_diffrn_reflns_theta_min 1.17
_exptl_absorpt_coefficient_mu 5.192
_exptl_absorpt_correction_T_max 0.5746
_exptl_absorpt_correction_T_min 0.5097
_exptl_absorpt_correction_type multi-scan
_exptl_absorpt_process_details '(SADABS; Sheldrick, 2003)'
_exptl_crystal_colour brown
_exptl_crystal_density_diffrn 2.047
_exptl_crystal_density_method 'not measured'
_exptl_crystal_description block
_exptl_crystal_F_000 1284
_exptl_crystal_size_max 0.15
_exptl_crystal_size_mid 0.13
_exptl_crystal_size_min 0.12
_refine_diff_density_max 1.470
_refine_diff_density_min -1.479
_refine_diff_density_rms 0.157
_refine_ls_extinction_method none
_refine_ls_goodness_of_fit_ref 1.079
_refine_ls_hydrogen_treatment mixed
_refine_ls_matrix_type full
_refine_ls_number_parameters 616
_refine_ls_number_reflns 7470
_refine_ls_number_restraints 97
_refine_ls_restrained_S_all 1.127
_refine_ls_R_factor_all 0.0469
_refine_ls_R_factor_gt 0.0367
_refine_ls_shift/su_max 0.009
_refine_ls_shift/su_mean 0.000
_refine_ls_structure_factor_coef Fsqd
_refine_ls_weighting_details 'calc w=1/[\s^2^(Fo^2^)+(0.0407P)^2^+4.2536P] where P=(Fo^2^+2Fc^2^)/3'
_refine_ls_weighting_scheme calc
_refine_ls_wR_factor_gt 0.0917
_refine_ls_wR_factor_ref 0.0980
_reflns_number_gt 6120
_reflns_number_total 7470
_reflns_threshold_expression >2sigma(I)
_cod_data_source_file c3dt50173f.txt
_cod_data_source_block 1
_cod_depositor_comments
;
The following automatic conversions were performed:

'_symmetry_cell_setting' value 'Triclinic' changed to 'triclinic'
according to /home/saulius/struct/CIF-dictionaries/cif_core.dic
dictionary named 'cif_core.dic' version 2.4.2 from 2011-04-26.

Automatic conversion script
Id: cif_fix_values 1891 2012-01-12 08:04:46Z andrius 
;
_cod_original_sg_symbol_H-M P-1
_cod_database_code 7021408

loop_
_symmetry_equiv_pos_as_xyz
'x, y, z'
'-x, -y, -z'

loop_
_atom_site_label
_atom_site_type_symbol
_atom_site_fract_x
_atom_site_fract_y
_atom_site_fract_z
_atom_site_U_iso_or_equiv
_atom_site_adp_type
_atom_site_occupancy
_atom_site_symmetry_multiplicity
_atom_site_calc_flag
_atom_site_refinement_flags
_atom_site_disorder_assembly
_atom_site_disorder_group
W1 W 0.95603(2) 1.255539(17) 0.238729(11) 0.02595(6) Uani 1 1 d . . .
Cu1 Cu 0.96670(6) 0.86669(5) 0.29665(3) 0.02586(16) Uani 1 1 d . A .
Cu2 Cu 0.18291(6) 0.68058(5) 0.23519(3) 0.02838(16) Uani 1 1 d . . .
Eu1 Eu 0.58200(2) 0.727964(18) 0.260269(13) 0.01975(6) Uani 1 1 d . . .
N1 N 0.9538(4) 1.0423(3) 0.3274(2) 0.0321(12) Uani 1 1 d . . .
N2 N 0.7418(6) 1.3028(6) 0.3572(3) 0.083(2) Uani 1 1 d . . .
N3 N 0.7557(5) 1.3877(5) 0.1430(3) 0.0594(16) Uani 1 1 d . . .
N4 N 1.1496(5) 1.3808(4) 0.4061(2) 0.0452(14) Uani 1 1 d . . .
N5 N 1.1648(4) 1.4808(4) 0.1990(2) 0.0347(12) Uani 1 1 d . . .
N6 N 1.2727(5) 1.2087(4) 0.2422(3) 0.0432(14) Uani 1 1 d . . .
N7 N 0.9696(6) 1.1570(4) 0.0623(3) 0.0537(16) Uani 1 1 d . . .
N8 N 0.6486(5) 1.0676(4) 0.1776(3) 0.0656(17) Uani 1 1 d . . .
C1 C 0.9522(5) 1.1175(4) 0.2986(3) 0.0292(14) Uani 1 1 d . A .
C2 C 0.8168(6) 1.2849(5) 0.3158(3) 0.0480(17) Uani 1 1 d . . .
C3 C 0.8245(5) 1.3425(5) 0.1769(3) 0.0391(16) Uani 1 1 d . . .
C4 C 1.0840(5) 1.3380(4) 0.3475(3) 0.0313(13) Uani 1 1 d . . .
C5 C 1.0924(5) 1.4023(4) 0.2117(3) 0.0300(14) Uani 1 1 d . . .
C6 C 1.1624(6) 1.2237(4) 0.2409(3) 0.0313(14) Uani 1 1 d . . .
C7 C 0.9645(6) 1.1925(4) 0.1228(3) 0.0373(16) Uani 1 1 d . . .
C8 C 0.7543(6) 1.1341(5) 0.1967(3) 0.0450(16) Uani 1 1 d . . .
C9 C -0.0577(5) 0.5778(5) 0.4029(3) 0.0393(16) Uani 1 1 d . . .
H9A H -0.1418 0.5982 0.3791 0.059 Uiso 1 1 calc R . .
H9B H -0.0361 0.6052 0.4578 0.059 Uiso 1 1 calc R . .
H9C H -0.0775 0.4988 0.3956 0.059 Uiso 1 1 calc R . .
C10 C 0.0676(5) 0.6255(5) 0.3668(3) 0.0341(14) Uani 1 1 d . . .
C11 C 0.2044(6) 0.6507(5) 0.4089(3) 0.0461(17) Uani 1 1 d . A .
H11 H 0.2113 0.6350 0.4599 0.055 Uiso 1 1 calc R . .
C12 C 0.3312(5) 0.6955(5) 0.3862(3) 0.0382(15) Uani 1 1 d . . .
C13 C 0.4684(5) 0.7328(5) 0.4426(3) 0.0433(17) Uani 1 1 d . A .
C14 C 0.4702(6) 0.7411(7) 0.5200(3) 0.078(3) Uani 1 1 d . . .
H14 H 0.3831 0.7185 0.5388 0.093 Uiso 1 1 calc R A .
C15 C 0.5965(6) 0.7816(7) 0.5700(3) 0.073(3) Uani 1 1 d . A .
H15 H 0.5981 0.7902 0.6237 0.088 Uiso 1 1 calc R . .
C16 C 0.7201(6) 0.8096(5) 0.5413(3) 0.0450(17) Uani 1 1 d . . .
H16 H 0.8100 0.8369 0.5746 0.054 Uiso 1 1 calc R A .
C17 C 0.7122(5) 0.7975(4) 0.4628(3) 0.0263(13) Uani 1 1 d . A .
C18 C 0.8438(5) 0.8228(4) 0.4265(3) 0.0222(12) Uani 1 1 d . . .
C19 C 0.9771(5) 0.8637(4) 0.4725(3) 0.0262(13) Uani 1 1 d . A .
H19 H 0.9787 0.8775 0.5260 0.031 Uiso 1 1 calc R . .
C20 C 1.1087(5) 0.8867(4) 0.4484(3) 0.0280(13) Uani 1 1 d . . .
C21 C 1.2427(6) 0.9156(5) 0.5090(3) 0.0421(17) Uani 1 1 d . A .
H21A H 1.2439 0.8542 0.5370 0.063 Uiso 1 1 calc R . .
H21B H 1.2434 0.9788 0.5446 0.063 Uiso 1 1 calc R . .
H21C H 1.3274 0.9324 0.4845 0.063 Uiso 1 1 calc R . .
C22 C -0.0932(5) 0.6159(5) 0.0242(3) 0.0387(16) Uani 1 1 d . . .
H22A H -0.1424 0.5413 0.0291 0.058 Uiso 1 1 calc R . .
H22B H -0.0689 0.6185 -0.0271 0.058 Uiso 1 1 calc R . .
H22C H -0.1563 0.6625 0.0322 0.058 Uiso 1 1 calc RD . .
C23 C 0.0416(5) 0.6547(4) 0.0831(3) 0.0269(13) Uani 1 1 d . . .
C24 C 0.1743(5) 0.6864(4) 0.0591(3) 0.0279(13) Uani 1 1 d . A .
H24 H 0.1740 0.6759 0.0056 0.033 Uiso 1 1 calc R . .
C25 C 0.3052(5) 0.7314(4) 0.1063(3) 0.0239(12) Uani 1 1 d . . .
C26 C 0.4342(6) 0.7798(5) 0.0737(3) 0.0442(14) Uani 1 1 d U A .
C27 C 0.4215(7) 0.8158(6) 0.0028(3) 0.0634(14) Uani 1 1 d U . .
H27 H 0.3300 0.8075 -0.0271 0.076 Uiso 1 1 calc R A .
C28 C 0.5441(7) 0.8634(7) -0.0225(4) 0.0794(15) Uani 1 1 d U A .
H28 H 0.5393 0.8877 -0.0711 0.095 Uiso 1 1 calc R . .
C29 C 0.6768(7) 0.8761(7) 0.0238(4) 0.0762(15) Uani 1 1 d U . .
H29 H 0.7633 0.9079 0.0068 0.091 Uiso 1 1 calc R A .
C30 C 0.6801(6) 0.8423(6) 0.0935(3) 0.0554(15) Uani 1 1 d U A .
C31 C 0.8184(5) 0.8611(4) 0.1466(3) 0.0303(14) Uani 1 1 d . . .
C32 C 0.9452(5) 0.9013(4) 0.1217(3) 0.0292(14) Uani 1 1 d . A .
H32 H 0.9399 0.9180 0.0709 0.035 Uiso 1 1 calc R . .
C33 C 1.0839(5) 0.9199(4) 0.1664(3) 0.0254(13) Uani 1 1 d . . .
C34 C 1.2095(5) 0.9670(4) 0.1293(3) 0.0278(13) Uani 1 1 d . A .
H34A H 1.2250 1.0455 0.1327 0.042 Uiso 1 1 calc R . .
H34B H 1.1900 0.9348 0.0754 0.042 Uiso 1 1 calc R . .
H34C H 1.2954 0.9514 0.1556 0.042 Uiso 1 1 calc R . .
N9 N 0.5882(4) 0.7629(3) 0.4131(2) 0.0272(11) Uani 1 1 d . A .
N10 N 0.5630(4) 0.7933(3) 0.1188(2) 0.0279(11) Uani 1 1 d . A .
O1 O 0.0397(3) 0.6405(3) 0.29681(19) 0.0343(10) Uani 1 1 d . . .
O2 O 0.3470(3) 0.7075(3) 0.31556(18) 0.0308(9) Uani 1 1 d . A .
O3 O 0.8190(3) 0.8029(2) 0.35213(16) 0.0212(8) Uani 1 1 d . A .
O4 O 1.1251(3) 0.8838(3) 0.37935(19) 0.0338(10) Uani 1 1 d . A .
O5 O 0.0258(3) 0.6598(3) 0.15283(19) 0.0316(9) Uani 1 1 d . . .
O6 O 0.3302(3) 0.7384(3) 0.17930(18) 0.0267(9) Uani 1 1 d . A .
O7 O 0.8044(3) 0.8356(3) 0.21488(17) 0.0295(9) Uani 1 1 d . A .
O8 O 1.1109(3) 0.9022(3) 0.23429(18) 0.0304(10) Uani 1 1 d . A .
O9 O 0.4444(3) 0.5699(3) 0.1722(2) 0.0373(10) Uani 1 1 d . A .
H9D H 0.3667 0.5400 0.1890 0.056 Uiso 1 1 d R . .
H9E H 0.4953 0.5237 0.1681 0.056 Uiso 1 1 d R . .
O10 O 0.5637(4) 0.5712(3) 0.3246(2) 0.0400(11) Uani 1 1 d . A .
H10A H 0.5097 0.5142 0.2939 0.060 Uiso 1 1 d R . .
H10B H 0.5256 0.5801 0.3651 0.060 Uiso 1 1 d R . .
O11 O 0.7345(3) 0.6193(3) 0.2095(2) 0.0401(11) Uani 1 1 d . A .
H11A H 0.8230 0.6458 0.2010 0.060 Uiso 1 1 d R . .
H11B H 0.7086 0.5478 0.1971 0.060 Uiso 1 1 d R . .
O12 O 0.5797(4) 0.9133(3) 0.28302(19) 0.0319(9) Uani 0.50 1 d P A 1
O17 O 0.3980(8) 1.0056(9) 0.3316(6) 0.088(4) Uani 0.50 1 d PD B 1
H17A H 0.3694(15) 0.976(4) 0.2811(10) 0.105 Uiso 0.50 1 d PD C 1
H17B H 0.3060(14) 0.993(5) 0.3407(12) 0.105 Uiso 0.50 1 d PD D 1
O12' O 0.5797(4) 0.9133(3) 0.28302(19) 0.0319(9) Uani 0.50 1 d PD A 2
C35 C 0.4855(9) 0.9640(8) 0.3217(5) 0.029(2) Uani 0.50 1 d PDU A 2
H35A H 0.5146 1.0424 0.3212 0.043 Uiso 0.50 1 calc PR A 2
H35B H 0.4927 0.9494 0.3748 0.043 Uiso 0.50 1 calc PR A 2
H35C H 0.3862 0.9341 0.2951 0.043 Uiso 0.50 1 calc PR A 2
O13 O 0.6265(5) 0.5195(4) 0.4660(3) 0.0952(18) Uani 1 1 d DU . .
H13B H 0.7076(15) 0.5034(15) 0.4790(13) 0.114 Uiso 1 1 d D . .
H13A H 0.6345(18) 0.5772(15) 0.4980(13) 0.114 Uiso 1 1 d D . .
O15 O 0.5233(5) 0.3806(4) 0.2445(3) 0.0888(18) Uani 1 1 d U . .
H15A H 0.4446 0.3318 0.2506 0.107 Uiso 1 1 d R . .
H15B H 0.5974 0.3632 0.2641 0.107 Uiso 1 1 d R . .
O16 O 0.5119(8) 0.4487(6) 0.0622(5) 0.155(3) Uani 1 1 d DU . .
H16A H 0.5963 0.4588 0.0695 0.186 Uiso 1 1 d R . .
C36 C 0.4159(17) 0.3434(12) 0.0782(9) 0.260(5) Uani 1 1 d DU . .
H36A H 0.3154 0.3444 0.0667 0.391 Uiso 1 1 calc R . .
H36B H 0.4404 0.3357 0.1322 0.391 Uiso 1 1 calc R . .
H36C H 0.4301 0.2822 0.0460 0.391 Uiso 1 1 calc R . .

loop_
_atom_site_aniso_label
_atom_site_aniso_U_11
_atom_site_aniso_U_22
_atom_site_aniso_U_33
_atom_site_aniso_U_23
_atom_site_aniso_U_13
_atom_site_aniso_U_12
W1 0.01681(9) 0.03599(11) 0.02266(10) 0.01485(9) -0.00011(8) 0.00074(8)
Cu1 0.0192(3) 0.0348(3) 0.0165(3) 0.0066(2) -0.0002(2) -0.0048(3)
Cu2 0.0172(3) 0.0471(4) 0.0221(3) 0.0077(3) 0.0026(2) 0.0105(3)
Eu1 0.01915(11) 0.02135(11) 0.01787(12) 0.00491(9) 0.00363(9) 0.00290(9)
N1 0.027(2) 0.035(2) 0.027(2) 0.0040(19) -0.0032(18) 0.0005(19)
N2 0.057(3) 0.163(5) 0.065(3) 0.067(3) 0.042(3) 0.058(3)
N3 0.033(3) 0.084(3) 0.068(3) 0.049(3) 0.003(2) 0.015(3)
N4 0.046(3) 0.071(3) 0.024(2) 0.005(2) 0.002(2) 0.028(2)
N5 0.027(2) 0.035(2) 0.039(3) 0.010(2) 0.0067(19) 0.000(2)
N6 0.030(2) 0.057(3) 0.040(3) -0.005(2) 0.002(2) 0.014(2)
N7 0.066(3) 0.051(3) 0.031(3) 0.003(2) -0.005(3) 0.001(3)
N8 0.030(3) 0.073(3) 0.084(4) 0.056(3) -0.012(3) -0.010(3)
C1 0.021(2) 0.038(3) 0.022(3) 0.005(2) -0.002(2) 0.000(2)
C2 0.024(3) 0.078(4) 0.051(3) 0.038(3) 0.011(3) 0.017(3)
C3 0.023(3) 0.053(3) 0.039(3) 0.021(3) 0.001(2) 0.002(3)
C4 0.032(3) 0.050(3) 0.020(2) 0.015(2) 0.008(2) 0.020(2)
C5 0.024(2) 0.041(3) 0.021(3) 0.008(2) 0.000(2) 0.004(2)
C6 0.034(3) 0.037(3) 0.019(3) 0.001(2) 0.000(2) 0.006(2)
C7 0.037(3) 0.034(3) 0.030(3) 0.010(2) -0.005(2) -0.005(2)
C8 0.023(3) 0.063(3) 0.043(3) 0.041(3) -0.007(2) -0.004(3)
C9 0.027(3) 0.051(3) 0.044(3) 0.005(3) 0.011(2) 0.016(2)
C10 0.026(2) 0.054(3) 0.032(3) 0.010(2) 0.014(2) 0.021(2)
C11 0.034(3) 0.083(4) 0.036(3) 0.027(3) 0.017(2) 0.030(3)
C12 0.032(3) 0.071(4) 0.024(3) 0.018(2) 0.009(2) 0.031(3)
C13 0.027(2) 0.087(4) 0.024(3) 0.009(3) 0.010(2) 0.027(3)
C14 0.029(3) 0.195(8) 0.019(3) 0.022(4) 0.012(2) 0.039(4)
C15 0.046(3) 0.172(7) 0.015(3) 0.021(4) 0.010(2) 0.049(4)
C16 0.034(3) 0.090(4) 0.015(3) 0.009(3) -0.002(2) 0.027(3)
C17 0.026(2) 0.038(3) 0.018(2) 0.005(2) -0.002(2) 0.017(2)
C18 0.026(2) 0.019(2) 0.022(2) 0.0035(19) 0.005(2) 0.0082(19)
C19 0.036(3) 0.026(2) 0.011(2) 0.000(2) -0.002(2) 0.003(2)
C20 0.027(3) 0.022(2) 0.028(3) 0.002(2) 0.000(2) -0.001(2)
C21 0.031(3) 0.053(4) 0.030(3) -0.003(3) -0.002(2) -0.003(3)
C22 0.023(3) 0.044(3) 0.038(3) 0.009(3) -0.006(2) -0.005(2)
C23 0.027(2) 0.029(2) 0.022(2) 0.009(2) -0.003(2) 0.004(2)
C24 0.022(2) 0.030(3) 0.027(3) 0.003(2) 0.000(2) 0.001(2)
C25 0.027(2) 0.020(2) 0.026(3) 0.012(2) 0.003(2) 0.007(2)
C26 0.024(2) 0.073(3) 0.028(2) 0.025(2) -0.001(2) -0.004(2)
C27 0.036(2) 0.099(2) 0.041(2) 0.036(2) -0.0049(19) -0.011(2)
C28 0.048(2) 0.121(3) 0.049(2) 0.045(2) -0.004(2) -0.018(2)
C29 0.045(2) 0.117(3) 0.048(2) 0.044(2) -0.003(2) -0.020(2)
C30 0.030(2) 0.094(3) 0.030(2) 0.033(2) 0.000(2) -0.013(2)
C31 0.029(3) 0.036(3) 0.021(2) 0.015(2) 0.000(2) -0.001(2)
C32 0.026(2) 0.036(3) 0.020(2) 0.006(2) 0.003(2) -0.002(2)
C33 0.026(2) 0.029(3) 0.018(2) 0.001(2) 0.002(2) 0.003(2)
C34 0.027(2) 0.036(3) 0.018(2) 0.003(2) 0.010(2) 0.001(2)
N9 0.0250(19) 0.046(2) 0.017(2) 0.0104(18) 0.0042(16) 0.0185(18)
N10 0.023(2) 0.036(2) 0.017(2) 0.0070(18) -0.0027(17) -0.0030(18)
O1 0.0177(16) 0.060(2) 0.0272(19) 0.0056(17) 0.0076(14) 0.0121(16)
O2 0.0190(16) 0.054(2) 0.0213(17) 0.0070(16) 0.0025(14) 0.0125(15)
O3 0.0211(15) 0.0266(16) 0.0118(15) 0.0026(13) 0.0004(13) 0.0006(13)
O4 0.0202(17) 0.049(2) 0.0264(19) 0.0127(17) 0.0013(14) -0.0013(16)
O5 0.0195(16) 0.049(2) 0.0288(19) 0.0143(16) 0.0017(14) 0.0116(15)
O6 0.0193(15) 0.0379(18) 0.0225(17) 0.0127(15) 0.0001(13) 0.0060(14)
O7 0.0193(16) 0.047(2) 0.0146(16) 0.0091(15) 0.0015(13) -0.0062(15)
O8 0.0207(16) 0.047(2) 0.0185(17) 0.0058(16) 0.0040(14) 0.0001(16)
O9 0.0168(16) 0.039(2) 0.053(2) 0.0071(18) 0.0029(16) 0.0041(15)
O10 0.042(2) 0.036(2) 0.039(2) 0.0140(17) 0.0061(18) 0.0018(17)
O11 0.0212(17) 0.041(2) 0.054(2) -0.0085(19) 0.0075(17) 0.0058(16)
O12 0.0376(19) 0.0265(17) 0.0310(19) 0.0042(15) 0.0068(16) 0.0070(15)
O17 0.035(5) 0.107(8) 0.100(8) -0.030(7) 0.015(5) -0.004(5)
O12' 0.0376(19) 0.0265(17) 0.0310(19) 0.0042(15) 0.0068(16) 0.0070(15)
C35 0.017(4) 0.034(4) 0.031(5) -0.005(4) -0.009(4) 0.013(4)
O13 0.056(3) 0.131(4) 0.066(3) 0.070(3) -0.026(2) -0.035(3)
O15 0.075(3) 0.052(3) 0.153(4) 0.013(3) 0.054(3) 0.022(2)
O16 0.119(4) 0.146(5) 0.198(5) -0.038(4) 0.032(4) 0.054(4)
C36 0.250(8) 0.263(8) 0.262(8) 0.022(6) 0.034(6) 0.070(6)

loop_
_atom_type_symbol
_atom_type_description
_atom_type_scat_dispersion_real
_atom_type_scat_dispersion_imag
_atom_type_scat_source
C C 0.0033 0.0016 'International Tables Vol C Tables 4.2.6.8 and 6.1.1.4'
H H 0.0000 0.0000 'International Tables Vol C Tables 4.2.6.8 and 6.1.1.4'
N N 0.0061 0.0033 'International Tables Vol C Tables 4.2.6.8 and 6.1.1.4'
O O 0.0106 0.0060 'International Tables Vol C Tables 4.2.6.8 and 6.1.1.4'
Cu Cu 0.3201 1.2651 'International Tables Vol C Tables 4.2.6.8 and 6.1.1.4'
Eu Eu -0.1578 3.6682 'International Tables Vol C Tables 4.2.6.8 and 6.1.1.4'
W W -0.8490 6.8722 'International Tables Vol C Tables 4.2.6.8 and 6.1.1.4'

loop_
_geom_angle_atom_site_label_1
_geom_angle_atom_site_label_2
_geom_angle_atom_site_label_3
_geom_angle
C2 W1 C6 139.8(2)
C2 W1 C1 81.8(2)
C6 W1 C1 73.3(2)
C2 W1 C4 70.9(2)
C6 W1 C4 74.31(19)
C1 W1 C4 80.68(19)
C2 W1 C7 144.7(2)
C6 W1 C7 73.0(2)
C1 W1 C7 102.8(2)
C4 W1 C7 144.4(2)
C2 W1 C8 74.9(2)
C6 W1 C8 123.5(2)
C1 W1 C8 71.40(19)
C4 W1 C8 138.2(2)
C7 W1 C8 73.7(2)
C2 W1 C5 113.4(2)
C6 W1 C5 75.4(2)
C1 W1 C5 144.59(19)
C4 W1 C5 75.34(19)
C7 W1 C5 83.10(19)
C8 W1 C5 141.94(19)
C2 W1 C3 76.3(2)
C6 W1 C3 139.1(2)
C1 W1 C3 144.60(19)
C4 W1 C3 116.8(2)
C7 W1 C3 80.9(2)
C8 W1 C3 76.2(2)
C5 W1 C3 70.58(19)
O8 Cu1 O7 96.44(13)
O8 Cu1 O3 169.12(15)
O7 Cu1 O3 81.50(13)
O8 Cu1 O4 85.40(14)
O7 Cu1 O4 174.70(16)
O3 Cu1 O4 95.76(13)
O8 Cu1 N1 95.80(16)
O7 Cu1 N1 92.01(15)
O3 Cu1 N1 94.95(15)
O4 Cu1 N1 92.75(15)
O8 Cu1 Eu1 135.16(9)
O7 Cu1 Eu1 41.13(10)
O3 Cu1 Eu1 40.72(8)
O4 Cu1 Eu1 135.50(10)
N1 Cu1 Eu1 98.79(10)
O1 Cu2 O6 173.06(16)
O1 Cu2 O5 85.52(14)
O6 Cu2 O5 96.26(14)
O1 Cu2 O2 97.08(14)
O6 Cu2 O2 80.97(14)
O5 Cu2 O2 176.92(15)
O1 Cu2 Eu1 136.05(10)
O6 Cu2 Eu1 43.70(9)
O5 Cu2 Eu1 137.62(11)
O2 Cu2 Eu1 40.13(10)
O12 Eu1 O10 140.70(12)
O12 Eu1 O9 136.03(12)
O10 Eu1 O9 71.07(12)
O12 Eu1 O11 138.75(12)
O10 Eu1 O11 71.14(13)
O9 Eu1 O11 67.31(11)
O12 Eu1 O3 80.93(11)
O10 Eu1 O3 84.16(11)
O9 Eu1 O3 141.86(12)
O11 Eu1 O3 77.60(11)
O12 Eu1 O7 74.45(12)
O10 Eu1 O7 126.50(12)
O9 Eu1 O7 114.03(11)
O11 Eu1 O7 64.31(12)
O3 Eu1 O7 59.16(10)
O12 Eu1 O2 79.56(12)
O10 Eu1 O2 75.86(13)
O9 Eu1 O2 84.10(11)
O11 Eu1 O2 141.69(12)
O3 Eu1 O2 118.06(10)
O7 Eu1 O2 153.98(12)
O12 Eu1 N9 76.81(12)
O10 Eu1 N9 64.31(13)
O9 Eu1 N9 127.03(12)
O11 Eu1 N9 119.36(13)
O3 Eu1 N9 59.43(11)
O7 Eu1 N9 114.89(10)
O2 Eu1 N9 59.01(10)
O12 Eu1 O6 74.22(11)
O10 Eu1 O6 114.25(11)
O9 Eu1 O6 62.88(11)
O11 Eu1 O6 123.10(11)
O3 Eu1 O6 155.08(10)
O7 Eu1 O6 114.23(10)
O2 Eu1 O6 55.90(10)
N9 Eu1 O6 111.89(11)
O12 Eu1 N10 75.05(12)
O10 Eu1 N10 143.21(12)
O9 Eu1 N10 74.38(12)
O11 Eu1 N10 84.28(13)
O3 Eu1 N10 117.48(10)
O7 Eu1 N10 59.02(10)
O2 Eu1 N10 112.91(11)
N9 Eu1 N10 151.77(13)
O6 Eu1 N10 57.68(11)
O12 Eu1 Cu1 78.57(8)
O10 Eu1 Cu1 104.59(9)
O9 Eu1 Cu1 130.99(9)
O11 Eu1 Cu1 65.44(8)
O3 Eu1 Cu1 29.69(7)
O7 Eu1 Cu1 29.70(7)
O2 Eu1 Cu1 143.83(7)
N9 Eu1 Cu1 88.03(8)
O6 Eu1 Cu1 140.94(7)
N10 Eu1 Cu1 88.65(8)
O10 Eu1 H10A 16.9
O9 Eu1 H10A 54.2
O11 Eu1 H10A 67.7
O3 Eu1 H10A 99.4
O7 Eu1 H10A 130.4
O2 Eu1 H10A 75.1
N9 Eu1 H10A 78.8
O6 Eu1 H10A 101.5
N10 Eu1 H10A 127.4
Cu1 Eu1 H10A 115.5
O10 Eu1 H10B 17.0
O9 Eu1 H10B 80.8
O11 Eu1 H10B 87.6
O3 Eu1 H10B 83.3
O7 Eu1 H10B 136.2
O2 Eu1 H10B 62.2
N9 Eu1 H10B 49.6
O6 Eu1 H10B 109.2
N10 Eu1 H10B 155.2
Cu1 Eu1 H10B 109.2
H10A Eu1 H10B 29.2
C1 N1 Cu1 139.4(4)
N1 C1 W1 176.3(5)
N2 C2 W1 178.7(6)
N3 C3 W1 178.7(6)
N4 C4 W1 178.5(5)
N5 C5 W1 178.5(4)
N6 C6 W1 178.8(5)
N7 C7 W1 178.3(5)
N8 C8 W1 176.7(5)
C10 C9 H9A 109.5
C10 C9 H9B 109.5
H9A C9 H9B 109.5
C10 C9 H9C 109.5
H9A C9 H9C 109.5
H9B C9 H9C 109.5
O1 C10 C11 123.8(5)
O1 C10 C9 116.5(4)
C11 C10 C9 119.6(5)
C12 C11 C10 128.1(5)
C12 C11 H11 115.9
C10 C11 H11 115.9
O2 C12 C11 125.2(5)
O2 C12 C13 113.8(4)
C11 C12 C13 120.9(5)
N9 C13 C14 122.2(5)
N9 C13 C12 116.0(4)
C14 C13 C12 121.8(5)
C15 C14 C13 120.3(6)
C15 C14 H14 119.8
C13 C14 H14 119.8
C16 C15 C14 118.5(5)
C16 C15 H15 120.7
C14 C15 H15 120.7
C15 C16 C17 118.7(5)
C15 C16 H16 120.7
C17 C16 H16 120.7
N9 C17 C16 123.3(5)
N9 C17 C18 114.6(4)
C16 C17 C18 122.1(4)
O3 C18 C19 125.9(4)
O3 C18 C17 114.7(4)
C19 C18 C17 119.4(4)
C18 C19 C20 126.6(4)
C18 C19 H19 116.7
C20 C19 H19 116.7
O4 C20 C19 124.8(4)
O4 C20 C21 117.3(4)
C19 C20 C21 117.9(4)
C20 C21 H21A 109.5
C20 C21 H21B 109.5
H21A C21 H21B 109.5
C20 C21 H21C 109.5
H21A C21 H21C 109.5
H21B C21 H21C 109.5
C23 C22 H22A 109.5
C23 C22 H22B 109.5
H22A C22 H22B 109.5
C23 C22 H22C 109.5
H22A C22 H22C 109.5
H22B C22 H22C 109.5
O5 C23 C24 124.2(4)
O5 C23 C22 116.4(4)
C24 C23 C22 119.3(4)
C25 C24 C23 125.8(5)
C25 C24 H24 117.1
C23 C24 H24 117.1
O6 C25 C24 126.2(5)
O6 C25 C26 113.3(4)
C24 C25 C26 120.5(4)
N10 C26 C27 122.3(5)
N10 C26 C25 116.5(4)
C27 C26 C25 121.0(5)
C28 C27 C26 118.2(6)
C28 C27 H27 120.9
C26 C27 H27 120.9
C27 C28 C29 119.3(6)
C27 C28 H28 120.4
C29 C28 H28 120.4
C30 C29 C28 119.0(6)
C30 C29 H29 120.5
C28 C29 H29 120.5
N10 C30 C29 123.1(5)
N10 C30 C31 116.3(5)
C29 C30 C31 120.7(5)
O7 C31 C32 126.3(4)
O7 C31 C30 114.1(4)
C32 C31 C30 119.7(5)
C31 C32 C33 124.8(5)
C31 C32 H32 117.6
C33 C32 H32 117.6
O8 C33 C32 126.1(4)
O8 C33 C34 117.2(4)
C32 C33 C34 116.7(4)
C33 C34 H34A 109.5
C33 C34 H34B 109.5
H34A C34 H34B 109.5
C33 C34 H34C 109.5
H34A C34 H34C 109.5
H34B C34 H34C 109.5
C13 N9 C17 116.9(4)
C13 N9 Eu1 121.0(3)
C17 N9 Eu1 121.6(3)
C30 N10 C26 118.1(4)
C30 N10 Eu1 120.7(3)
C26 N10 Eu1 121.2(3)
C10 O1 Cu2 123.5(3)
C12 O2 Cu2 121.0(3)
C12 O2 Eu1 126.6(3)
Cu2 O2 Eu1 111.29(14)
C18 O3 Cu1 119.1(3)
C18 O3 Eu1 129.5(3)
Cu1 O3 Eu1 109.59(12)
C20 O4 Cu1 122.1(3)
C23 O5 Cu2 122.4(3)
C25 O6 Cu2 121.6(3)
C25 O6 Eu1 123.5(3)
Cu2 O6 Eu1 107.20(13)
C31 O7 Cu1 121.6(3)
C31 O7 Eu1 129.0(3)
Cu1 O7 Eu1 109.17(14)
C33 O8 Cu1 123.0(3)
Eu1 O9 H9D 109.5
Eu1 O9 H9E 109.5
H9D O9 H9E 109.4
Eu1 O10 H10A 109.4
Eu1 O10 H10B 109.3
H10A O10 H10B 109.4
Eu1 O11 H11A 125.6
Eu1 O11 H11B 125.1
H11A O11 H11B 109.4
H17A O17 H17B 93.4(14)
H17A C35 H35A 80.3
H17A C35 H35B 124.0
H35A C35 H35B 109.5
H17A C35 H35C 29.3
H35A C35 H35C 109.5
H35B C35 H35C 109.5
H13B O13 H13A 103.6(14)
H15A O15 H15B 109.7
C36 O16 H16A 120.0
O16 C36 H36A 109.5
O16 C36 H36B 109.5
H36A C36 H36B 109.5
O16 C36 H36C 109.5
H36A C36 H36C 109.5
H36B C36 H36C 109.5

loop_
_geom_bond_atom_site_label_1
_geom_bond_atom_site_label_2
_geom_bond_distance
W1 C2 2.142(6)
W1 C6 2.159(6)
W1 C1 2.162(5)
W1 C4 2.163(5)
W1 C7 2.166(6)
W1 C8 2.167(5)
W1 C5 2.167(5)
W1 C3 2.170(6)
Cu1 O8 1.916(3)
Cu1 O7 1.926(3)
Cu1 O3 1.930(3)
Cu1 O4 1.933(3)
Cu1 N1 2.317(5)
Cu1 Eu1 3.6714(7)
Cu2 O1 1.907(3)
Cu2 O6 1.911(3)
Cu2 O5 1.913(3)
Cu2 O2 1.927(3)
Cu2 Eu1 3.7543(7)
Eu1 O12 2.392(3)
Eu1 O10 2.405(4)
Eu1 O9 2.409(3)
Eu1 O11 2.493(4)
Eu1 O3 2.542(3)
Eu1 O7 2.557(3)
Eu1 O2 2.597(3)
Eu1 N9 2.709(4)
Eu1 O6 2.715(3)
Eu1 N10 2.736(4)
Eu1 H10A 2.8172
Eu1 H10B 2.8151
N1 C1 1.145(7)
N2 C2 1.162(8)
N3 C3 1.146(8)
N4 C4 1.149(6)
N5 C5 1.144(6)
N6 C6 1.142(7)
N7 C7 1.142(7)
N8 C8 1.146(7)
C9 C10 1.492(7)
C9 H9A 0.9800
C9 H9B 0.9800
C9 H9C 0.9800
C10 O1 1.284(6)
C10 C11 1.380(7)
C11 C12 1.368(7)
C11 H11 0.9500
C12 O2 1.311(6)
C12 C13 1.496(7)
C13 N9 1.340(7)
C13 C14 1.371(8)
C14 C15 1.364(8)
C14 H14 0.9500
C15 C16 1.362(8)
C15 H15 0.9500
C16 C17 1.383(7)
C16 H16 0.9500
C17 N9 1.341(6)
C17 C18 1.504(7)
C18 O3 1.301(5)
C18 C19 1.383(6)
C19 C20 1.388(7)
C19 H19 0.9500
C20 O4 1.263(6)
C20 C21 1.514(7)
C21 H21A 0.9800
C21 H21B 0.9800
C21 H21C 0.9800
C22 C23 1.504(6)
C22 H22A 0.9800
C22 H22B 0.9800
C22 H22C 0.9800
C23 O5 1.272(6)
C23 C24 1.403(7)
C24 C25 1.379(6)
C24 H24 0.9500
C25 O6 1.280(6)
C25 C26 1.487(7)
C26 N10 1.356(6)
C26 C27 1.391(8)
C27 C28 1.366(9)
C27 H27 0.9500
C28 C29 1.399(9)
C28 H28 0.9500
C29 C30 1.356(9)
C29 H29 0.9500
C30 N10 1.327(7)
C30 C31 1.487(7)
C31 O7 1.311(6)
C31 C32 1.376(7)
C32 C33 1.422(6)
C32 H32 0.9500
C33 O8 1.259(6)
C33 C34 1.504(7)
C34 H34A 0.9800
C34 H34B 0.9800
C34 H34C 0.9800
O9 H9D 0.8719
O9 H9E 0.8717
O10 H10A 0.8707
O10 H10B 0.8706
O11 H11A 0.8889
O11 H11B 0.8887
O17 H17A 0.920(16)
O17 H17B 0.916(14)
C35 H35A 0.9800
C35 H35B 0.9800
C35 H35C 0.9800
O13 H13B 0.876(14)
O13 H13A 0.871(15)
O15 H15A 0.8923
O15 H15B 0.8509
O16 C36 1.524(13)
O16 H16A 0.7938
C36 H36A 0.9800
C36 H36B 0.9800
C36 H36C 0.9800
